data_7023056
loop_
_publ_author_name
'Sohail, M.'
'Panisch, R.'
'Bowden, A.'
'Bassindale, A. R.'
'Taylor, P. G.'
'Korlyukov, A. A.'
'Arkhipov, D. E.'
'Male, L.'
'Callear, S.'
'Coles, S. J.'
'Hursthouse, M. B.'
'Harrington, R. W.'
'Clegg, W.'

_publ_section_title
;
 Pentacoordinate silicon complexes with dynamic motion resembling a
 pendulum on the S(N)2 reaction pathway.
;
_journal_issue 30
_journal_name_full 'Dalton transactions (Cambridge, England : 2003)'
_journal_page_first 10971
_journal_page_last 10981
_journal_paper_doi 10.1039/c3dt50613d
_journal_volume 42
_journal_year 2013
_chemical_formula_sum 'C7 H11 F2 N O2 Si'
_chemical_formula_weight 207.26
_space_group_IT_number 14
_symmetry_cell_setting monoclinic
_symmetry_space_group_name_Hall '-P 2ybc'
_symmetry_space_group_name_H-M 'P 1 21/c 1'
_atom_sites_solution_hydrogens geom
_atom_sites_solution_primary direct
_atom_sites_solution_secondary difmap
_audit_creation_method SHELXL-97
_cell_angle_alpha 90.00
_cell_angle_beta 92.419(2)
_cell_angle_gamma 90.00
_cell_formula_units_Z 4
_cell_length_a 12.7138(4)
_cell_length_b 7.4295(3)
_cell_length_c 9.7496(4)
_cell_measurement_reflns_used 5837
_cell_measurement_temperature 120(2)
_cell_measurement_theta_max 27.48
_cell_measurement_theta_min 2.91
_cell_volume 920.10(6)
_computing_cell_refinement 'DENZO (Otwinowski & Minor, 1997) & COLLECT (Hooft, R.W.W., 1998)'
_computing_data_collection 'COLLECT (Hooft, R.W.W., 1998)'
_computing_data_reduction 'DENZO (Otwinowski & Minor, 1997) & COLLECT (Hooft, R.W.W., 1998)'
_computing_molecular_graphics 'PLATON/PLUTON (Spek, A. L., 1998)'
_computing_publication_material 'WinGX (Farrugia, 1999)'
_computing_structure_refinement 'SHELXL-97 (Sheldrick, 1997)'
_computing_structure_solution
;
Sir2004 (Burla, M.C., Caliandro, R., Camalli, M., Carrozzini, B.,
Cascarano, G., De Caro, L., Giacovazzo, C., Polidori, G. & Spagna, R.,
2004)
;
_diffrn_ambient_temperature 120(2)
_diffrn_detector_area_resol_mean '4096x4096pixels / 62x62mm'
_diffrn_measured_fraction_theta_full 0.995
_diffrn_measured_fraction_theta_max 0.995
_diffrn_measurement_device_type 'Bruker-Nonius APEX II CCD camera on \k-goniostat'
_diffrn_measurement_method '\f & \w scans'
_diffrn_radiation_monochromator '10cm confocal mirrors'
_diffrn_radiation_source 'Bruker-Nonius FR591 rotating anode'
_diffrn_radiation_type MoK\a
_diffrn_radiation_wavelength 0.71073
_diffrn_reflns_av_R_equivalents 0.0606
_diffrn_reflns_av_sigmaI/netI 0.0502
_diffrn_reflns_limit_h_max 16
_diffrn_reflns_limit_h_min -16
_diffrn_reflns_limit_k_max 9
_diffrn_reflns_limit_k_min -9
_diffrn_reflns_limit_l_max 12
_diffrn_reflns_limit_l_min -12
_diffrn_reflns_number 9042
_diffrn_reflns_theta_full 27.48
_diffrn_reflns_theta_max 27.48
_diffrn_reflns_theta_min 3.18
_exptl_absorpt_coefficient_mu 0.254
_exptl_absorpt_correction_T_max 0.9899
_exptl_absorpt_correction_T_min 0.9701
_exptl_absorpt_correction_type multi-scan
_exptl_absorpt_process_details 'SADABS 2007/2 (Sheldrick, G.M., 2007)'
_exptl_crystal_colour Colourless
_exptl_crystal_density_diffrn 1.496
_exptl_crystal_density_method 'not measured'
_exptl_crystal_description Block
_exptl_crystal_F_000 432
_exptl_crystal_size_max 0.12
_exptl_crystal_size_mid 0.08
_exptl_crystal_size_min 0.04
_refine_diff_density_max 0.466
_refine_diff_density_min -0.344
_refine_diff_density_rms 0.077
_refine_ls_extinction_method none
_refine_ls_goodness_of_fit_ref 1.092
_refine_ls_hydrogen_treatment constr
_refine_ls_matrix_type full
_refine_ls_number_parameters 119
_refine_ls_number_reflns 2101
_refine_ls_number_restraints 0
_refine_ls_restrained_S_all 1.092
_refine_ls_R_factor_all 0.0729
_refine_ls_R_factor_gt 0.0556
_refine_ls_shift/su_max 0.000
_refine_ls_shift/su_mean 0.000
_refine_ls_structure_factor_coef Fsqd
_refine_ls_weighting_details 'calc w=1/[\s^2^(Fo^2^)+(0.0190P)^2^+1.7725P] where P=(Fo^2^+2Fc^2^)/3'
_refine_ls_weighting_scheme calc
_refine_ls_wR_factor_gt 0.1091
_refine_ls_wR_factor_ref 0.1189
_reflns_number_gt 1714
_reflns_number_total 2101
_reflns_threshold_expression >2sigma(I)
_cod_data_source_file c3dt50613d.txt
_cod_data_source_block 2007src1682
_cod_depositor_comments
;
The following automatic conversions were performed:

'_symmetry_cell_setting' value 'Monoclinic' changed to 'monoclinic'
according to /home/saulius/struct/CIF-dictionaries/cif_core.dic
dictionary named 'cif_core.dic' version 2.4.2 from
2011-04-26.

'_exptl_absorpt_correction_type' value 'Multi-scan'
changed to 'multi-scan' according to
/home/saulius/struct/CIF-dictionaries/cif_core.dic dictionary named
'cif_core.dic' version 2.4.2 from 2011-04-26.

Automatic conversion script
Id: cif_fix_values 1891 2012-01-12 08:04:46Z andrius 
;
_cod_original_sg_symbol_H-M 'P 2(1)/c'
_cod_database_code 7023056

loop_
_symmetry_equiv_pos_as_xyz
'x, y, z'
'-x, y+1/2, -z+1/2'
'-x, -y, -z'
'x, -y-1/2, z-1/2'

loop_
_atom_site_label
_atom_site_type_symbol
_atom_site_fract_x
_atom_site_fract_y
_atom_site_fract_z
_atom_site_U_iso_or_equiv
_atom_site_adp_type
_atom_site_occupancy
_atom_site_symmetry_multiplicity
_atom_site_calc_flag
_atom_site_refinement_flags
C1 C 0.73552(19) -0.0951(3) 0.9515(3) 0.0195(5) Uani 1 1 d .
C2 C 0.88705(19) 0.0249(4) 1.0849(3) 0.0207(5) Uani 1 1 d .
C3 C 0.8925(2) -0.1474(4) 1.1651(3) 0.0251(6) Uani 1 1 d .
H3A H 0.8497 -0.1347 1.2470 0.030 Uiso 1 1 calc R
H3B H 0.9663 -0.1686 1.1975 0.030 Uiso 1 1 calc R
C4 C 0.8537(2) -0.3094(4) 1.0828(3) 0.0244(6) Uani 1 1 d .
H4A H 0.8533 -0.4172 1.1425 0.029 Uiso 1 1 calc R
H4B H 0.9013 -0.3331 1.0070 0.029 Uiso 1 1 calc R
C5 C 0.7424(2) -0.2714(4) 1.0244(3) 0.0241(6) Uani 1 1 d .
H5A H 0.7209 -0.3687 0.9597 0.029 Uiso 1 1 calc R
H5B H 0.6929 -0.2714 1.1001 0.029 Uiso 1 1 calc R
C6 C 0.79278(19) 0.2065(3) 0.9030(3) 0.0200(5) Uani 1 1 d .
H6A H 0.8517 0.2224 0.8409 0.024 Uiso 1 1 calc R
H6B H 0.7950 0.3080 0.9689 0.024 Uiso 1 1 calc R
C7 C 0.5332(2) 0.2320(4) 0.8679(3) 0.0271(6) Uani 1 1 d .
H7A H 0.5066 0.3550 0.8557 0.041 Uiso 1 1 calc R
H7B H 0.5371 0.2020 0.9658 0.041 Uiso 1 1 calc R
H7C H 0.4856 0.1478 0.8190 0.041 Uiso 1 1 calc R
N1 N 0.80819(15) 0.0373(3) 0.9793(2) 0.0182(4) Uani 1 1 d .
O1 O 0.66392(14) -0.0619(3) 0.86458(19) 0.0257(4) Uani 1 1 d .
O2 O 0.94483(15) 0.1526(3) 1.1067(2) 0.0283(5) Uani 1 1 d .
F1 F 0.66898(13) 0.1244(2) 0.65016(16) 0.0296(4) Uani 1 1 d .
F2 F 0.68347(12) 0.4231(2) 0.74679(17) 0.0285(4) Uani 1 1 d .
Si1 Si 0.66499(5) 0.21546(10) 0.79877(7) 0.01969(19) Uani 1 1 d .

loop_
_atom_site_aniso_label
_atom_site_aniso_U_11
_atom_site_aniso_U_22
_atom_site_aniso_U_33
_atom_site_aniso_U_23
_atom_site_aniso_U_13
_atom_site_aniso_U_12
C1 0.0180(11) 0.0229(13) 0.0178(12) -0.0011(10) 0.0021(10) 0.0000(10)
C2 0.0165(11) 0.0284(14) 0.0173(12) -0.0034(11) 0.0025(9) 0.0023(10)
C3 0.0208(12) 0.0326(15) 0.0217(13) 0.0038(12) -0.0005(10) 0.0058(11)
C4 0.0234(13) 0.0220(14) 0.0278(14) 0.0055(11) 0.0019(11) 0.0056(10)
C5 0.0241(13) 0.0210(13) 0.0272(14) 0.0061(11) 0.0006(11) 0.0000(11)
C6 0.0198(12) 0.0171(12) 0.0230(13) 0.0030(10) 0.0005(10) -0.0007(10)
C7 0.0197(12) 0.0317(15) 0.0299(15) 0.0009(12) 0.0001(11) 0.0004(11)
N1 0.0150(9) 0.0205(11) 0.0188(10) 0.0001(9) -0.0015(8) -0.0002(8)
O1 0.0227(9) 0.0260(10) 0.0276(10) 0.0038(8) -0.0088(8) -0.0039(8)
O2 0.0242(9) 0.0318(11) 0.0282(10) -0.0037(9) -0.0054(8) -0.0048(8)
F1 0.0344(9) 0.0332(9) 0.0209(8) -0.0010(7) -0.0008(7) 0.0046(7)
F2 0.0270(8) 0.0237(8) 0.0346(9) 0.0074(7) 0.0002(7) 0.0009(7)
Si1 0.0180(3) 0.0210(4) 0.0200(4) 0.0019(3) -0.0003(3) 0.0010(3)

loop_
_atom_type_symbol
_atom_type_description
_atom_type_scat_dispersion_real
_atom_type_scat_dispersion_imag
_atom_type_scat_source
C C 0.0033 0.0016 'International Tables Vol C Tables 4.2.6.8 and 6.1.1.4'
H H 0.0000 0.0000 'International Tables Vol C Tables 4.2.6.8 and 6.1.1.4'
N N 0.0061 0.0033 'International Tables Vol C Tables 4.2.6.8 and 6.1.1.4'
O O 0.0106 0.0060 'International Tables Vol C Tables 4.2.6.8 and 6.1.1.4'
F F 0.0171 0.0103 'International Tables Vol C Tables 4.2.6.8 and 6.1.1.4'
Si Si 0.0817 0.0704 'International Tables Vol C Tables 4.2.6.8 and 6.1.1.4'

loop_
_geom_angle_atom_site_label_1
_geom_angle_atom_site_label_2
_geom_angle_atom_site_label_3
_geom_angle
O1 C1 N1 117.5(2)
O1 C1 C5 121.7(2)
N1 C1 C5 120.8(2)
O2 C2 N1 118.9(2)
O2 C2 C3 124.2(2)
N1 C2 C3 116.9(2)
C2 C3 C4 113.2(2)
C2 C3 H3A 108.9
C4 C3 H3A 108.9
C2 C3 H3B 108.9
C4 C3 H3B 108.9
H3A C3 H3B 107.8
C3 C4 C5 109.0(2)
C3 C4 H4A 109.9
C5 C4 H4A 109.9
C3 C4 H4B 109.9
C5 C4 H4B 109.9
H4A C4 H4B 108.3
C1 C5 C4 112.0(2)
C1 C5 H5A 109.2
C4 C5 H5A 109.2
C1 C5 H5B 109.2
C4 C5 H5B 109.2
H5A C5 H5B 107.9
N1 C6 Si1 113.42(17)
N1 C6 H6A 108.9
Si1 C6 H6A 108.9
N1 C6 H6B 108.9
Si1 C6 H6B 108.9
H6A C6 H6B 107.7
Si1 C7 H7A 109.5
Si1 C7 H7B 109.5
H7A C7 H7B 109.5
Si1 C7 H7C 109.5
H7A C7 H7C 109.5
H7B C7 H7C 109.5
C1 N1 C2 123.5(2)
C1 N1 C6 116.1(2)
C2 N1 C6 120.1(2)
C1 O1 Si1 112.23(17)
F1 Si1 F2 96.14(9)
F1 Si1 C7 115.11(11)
F2 Si1 C7 101.24(11)
F1 Si1 C6 114.47(11)
F2 Si1 C6 93.92(10)
C7 Si1 C6 125.80(12)
F1 Si1 O1 82.33(8)
F2 Si1 O1 172.06(8)
C7 Si1 O1 86.41(11)
C6 Si1 O1 79.74(9)

loop_
_geom_bond_atom_site_label_1
_geom_bond_atom_site_label_2
_geom_bond_distance
C1 O1 1.242(3)
C1 N1 1.368(3)
C1 C5 1.491(4)
C2 O2 1.214(3)
C2 N1 1.409(3)
C2 C3 1.500(4)
C3 C4 1.518(4)
C3 H3A 0.9900
C3 H3B 0.9900
C4 C5 1.529(4)
C4 H4A 0.9900
C4 H4B 0.9900
C5 H5A 0.9900
C5 H5B 0.9900
C6 N1 1.470(3)
C6 Si1 1.881(3)
C6 H6A 0.9900
C6 H6B 0.9900
C7 Si1 1.836(3)
C7 H7A 0.9800
C7 H7B 0.9800
C7 H7C 0.9800
O1 Si1 2.159(2)
F1 Si1 1.6017(17)
F2 Si1 1.6437(17)
